data_7039083
loop_
_publ_author_name
'Cuesta-Aluja, L'
'Castilla, J.'
'Masdeu-Bult\'o, A M'

_publ_section_title
;
 Aluminium salabza complexes for fixation of CO2 to organic carbonates.
;
_journal_issue 37
_journal_name_full 'Dalton transactions (Cambridge, England : 2003)'
_journal_page_first 14658
_journal_page_last 14667
_journal_paper_doi 10.1039/c6dt01069e
_journal_volume 45
_journal_year 2016
_chemical_formula_sum 'C43 H62 Cl Cr N2 O4.5'
_chemical_formula_weight 766.39
_chemical_name_systematic
;
 ?
;
_space_group_IT_number 15
_space_group_name_Hall '-C 2yc'
_symmetry_cell_setting monoclinic
_symmetry_space_group_name_Hall '-C 2yc'
_symmetry_space_group_name_H-M 'C 1 2/c 1'
_atom_sites_solution_hydrogens mixed
_audit_creation_method SHELXL-2014
_audit_update_record
;
2016-02-22 deposited with the CCDC.
2016-04-27 downloaded from the CCDC.
;
_cell_angle_alpha 90
_cell_angle_beta 120.596(4)
_cell_angle_gamma 90
_cell_formula_units_Z 8
_cell_length_a 30.732(5)
_cell_length_b 12.284(2)
_cell_length_c 26.514(4)
_cell_measurement_reflns_used 815
_cell_measurement_temperature 100(2)
_cell_measurement_theta_max 17.50
_cell_measurement_theta_min 2.26
_cell_volume 8616(2)
_computing_cell_refinement 'Bruker APEX2 v2011.4-0'
_computing_data_collection 'Bruker APEX2 v2011.4-0'
_computing_data_reduction 'Bruker SAINT V7.60A'
_computing_molecular_graphics 'Bruker SHELXTL'
_computing_publication_material 'Bruker SHELXTL'
_computing_structure_refinement 'SHELXL-2014 (Sheldrick, 2014)'
_computing_structure_solution Sir2011
_diffrn_ambient_temperature 100(2)
_diffrn_detector_area_resol_mean 512
_diffrn_detector_type '4K CCD area detector APEX II'
_diffrn_measured_fraction_theta_full 0.976
_diffrn_measured_fraction_theta_max 0.998
_diffrn_measurement_device_type 'APEX DUO Kappa 4-axis goniometer'
_diffrn_measurement_method
;
 Fullsphere data collection, phi and omega scans
;
_diffrn_measurement_specimen_support 'magnetic support with MicroMount'
_diffrn_radiation_monochromator 'Quazar MX Multilayer Optics'
_diffrn_radiation_type MoK\a
_diffrn_radiation_wavelength 0.71073
_diffrn_reflns_av_R_equivalents 0.1115
_diffrn_reflns_av_unetI/netI 0.2486
_diffrn_reflns_Laue_measured_fraction_full 0.976
_diffrn_reflns_Laue_measured_fraction_max 0.998
_diffrn_reflns_limit_h_max 27
_diffrn_reflns_limit_h_min -36
_diffrn_reflns_limit_k_max 14
_diffrn_reflns_limit_k_min -14
_diffrn_reflns_limit_l_max 31
_diffrn_reflns_limit_l_min -31
_diffrn_reflns_number 24685
_diffrn_reflns_point_group_measured_fraction_full 0.976
_diffrn_reflns_point_group_measured_fraction_max 0.998
_diffrn_reflns_theta_full 25.242
_diffrn_reflns_theta_max 25.042
_diffrn_reflns_theta_min 1.661
_diffrn_source 'Microfocus source E025 IuS'
_diffrn_source_current 0.6
_diffrn_source_power 50
_diffrn_source_size '0.2 mm x 0.2 mm fine focus'
_diffrn_source_type 'Bruker APEX DUO'
_exptl_absorpt_coefficient_mu 0.369
_exptl_absorpt_correction_T_max 0.993
_exptl_absorpt_correction_T_min 0.805
_exptl_absorpt_correction_type empirical
_exptl_absorpt_process_details
; 
 SADABS Version 2008/1 Bruker-Nonius
 Blessing, Acta Cryst. (1995) A51 33-38
;
_exptl_crystal_colour red
_exptl_crystal_density_diffrn 1.182
_exptl_crystal_description plate
_exptl_crystal_F_000 3288
_exptl_crystal_size_max 0.10
_exptl_crystal_size_mid 0.10
_exptl_crystal_size_min 0.02
_refine_diff_density_max 0.459
_refine_diff_density_min -0.509
_refine_diff_density_rms 0.082
_refine_ls_extinction_method none
_refine_ls_goodness_of_fit_ref 0.929
_refine_ls_hydrogen_treatment noref
_refine_ls_matrix_type full
_refine_ls_number_parameters 562
_refine_ls_number_reflns 7609
_refine_ls_number_restraints 226
_refine_ls_restrained_S_all 0.923
_refine_ls_R_factor_all 0.2873
_refine_ls_R_factor_gt 0.0920
_refine_ls_shift/su_max 0.000
_refine_ls_shift/su_mean 0.000
_refine_ls_structure_factor_coef Fsqd
_refine_ls_weighting_details 'w=1/[\s^2^(Fo^2^)+(0.0856P)^2^] where P=(Fo^2^+2Fc^2^)/3'
_refine_ls_weighting_scheme calc
_refine_ls_wR_factor_gt 0.1730
_refine_ls_wR_factor_ref 0.2385
_reflns_Friedel_coverage 0.000
_reflns_number_gt 2511
_reflns_number_total 7609
_reflns_threshold_expression 'I > 2\s(I)'
_cod_data_source_file c6dt01069e2.cif
_cod_data_source_block mo_LA_Cr28_0m
_cod_depositor_comments
;
The following automatic conversions were performed:

'_symmetry_cell_setting' value 'Monoclinic' changed to 'monoclinic'
according to
/usr/data/users/saulius/crontab/automatic-downloads/rss-feeds/RSC/lib/dictionaries/cif_core.dic
dictionary named 'cif_core.dic' version 2.4.2 from 2011-04-26.

Automatic conversion script
Id: cif_fix_values 4268 2015-11-12 08:31:59Z antanas 

 Adding full bibliography for 7039081--7039083.cif.
;
_cod_original_sg_symbol_H-M C2/c
_cod_original_formula_sum 'C43 H62 Cl Cr N2 O4.50'
_cod_database_code 7039083
_shelx_space_group_comment
;
The symmetry employed for this shelxl refinement is uniquely defined
by the following loop, which should always be used as a source of
symmetry information in preference to the above space-group names.
They are only intended as comments.
;
_shelx_estimated_absorpt_t_min 0.964
_shelx_estimated_absorpt_t_max 0.993
_shelxl_version_number 2014-3

loop_
_space_group_symop_operation_xyz
'x, y, z'
'-x, y, -z+1/2'
'x+1/2, y+1/2, z'
'-x+1/2, y+1/2, -z+1/2'
'-x, -y, -z'
'x, -y, z-1/2'
'-x+1/2, -y+1/2, -z'
'x+1/2, -y+1/2, z-1/2'

loop_
_atom_site_label
_atom_site_type_symbol
_atom_site_fract_x
_atom_site_fract_y
_atom_site_fract_z
_atom_site_U_iso_or_equiv
_atom_site_adp_type
_atom_site_occupancy
_atom_site_site_symmetry_order
_atom_site_calc_flag
_atom_site_refinement_flags_posn
_atom_site_refinement_flags_adp
_atom_site_refinement_flags_occupancy
_atom_site_disorder_assembly
_atom_site_disorder_group
Cr1 Cr 0.33869(4) 0.42980(12) 0.25871(5) 0.0352(4) Uani 1 1 d D . . . .
Cl1 Cl 0.32052(7) 0.54082(18) 0.31538(8) 0.0406(6) Uani 1 1 d . . . . .
N1 N 0.3964(2) 0.3542(6) 0.3313(2) 0.0318(18) Uani 1 1 d . . . . .
N2 N 0.2893(2) 0.3219(5) 0.2583(2) 0.0351(19) Uani 1 1 d . . . . .
O1 O 0.38748(17) 0.5308(4) 0.26177(19) 0.0350(15) Uani 1 1 d . . . . .
O2 O 0.28687(17) 0.4864(4) 0.18454(19) 0.0357(15) Uani 1 1 d . . . . .
O3 O 0.3572(2) 0.3262(5) 0.2118(2) 0.0408(16) Uani 1 1 d D . . . .
H3O1 H 0.371(3) 0.3469(17) 0.190(3) 0.061 Uiso 1 1 d D U . . .
H3O2 H 0.349(3) 0.2553(15) 0.206(3) 0.061 Uiso 1 1 d D U . . .
C1 C 0.4267(3) 0.5740(7) 0.3099(3) 0.035(2) Uani 1 1 d . . . . .
C2 C 0.4431(3) 0.6804(8) 0.3085(3) 0.044(3) Uani 1 1 d . . . . .
C3 C 0.4871(3) 0.7176(8) 0.3593(3) 0.045(3) Uani 1 1 d . . . . .
H3 H 0.4990 0.7889 0.3590 0.054 Uiso 1 1 calc R U . . .
C4 C 0.5142(3) 0.6536(8) 0.4105(3) 0.043(3) Uani 1 1 d D . . . .
C5 C 0.4967(3) 0.5548(8) 0.4106(3) 0.040(2) Uani 1 1 d . . . . .
H5 H 0.5143 0.5120 0.4451 0.048 Uiso 1 1 calc R U . . .
C6 C 0.4532(3) 0.5102(7) 0.3620(3) 0.035(2) Uani 1 1 d . . . . .
C7 C 0.4391(3) 0.4045(8) 0.3672(3) 0.041(3) Uani 1 1 d . . . . .
H7 H 0.4630 0.3643 0.4005 0.049 Uiso 1 1 calc R U . . .
C8 C 0.3944(3) 0.2404(7) 0.3412(3) 0.032(2) Uani 1 1 d . . . . .
C9 C 0.4349(3) 0.1721(8) 0.3571(3) 0.046(3) Uani 1 1 d . . . . .
H9 H 0.4648 0.2004 0.3597 0.055 Uiso 1 1 calc R U . . .
C10 C 0.4332(3) 0.0651(8) 0.3691(3) 0.050(3) Uani 1 1 d . . . . .
H10 H 0.4626 0.0216 0.3826 0.060 Uiso 1 1 calc R U . . .
C11 C 0.3899(4) 0.0190(8) 0.3620(3) 0.056(3) Uani 1 1 d . . . . .
H11 H 0.3886 -0.0561 0.3697 0.068 Uiso 1 1 calc R U . . .
C12 C 0.3475(3) 0.0861(7) 0.3431(3) 0.043(2) Uani 1 1 d . . . . .
H12 H 0.3168 0.0552 0.3368 0.052 Uiso 1 1 calc R U . . .
C13 C 0.3492(3) 0.1960(7) 0.3334(3) 0.037(2) Uani 1 1 d . . . . .
C14 C 0.3025(3) 0.2663(7) 0.3133(3) 0.043(2) Uani 1 1 d . . . . .
H14A H 0.2738 0.2202 0.3074 0.051 Uiso 1 1 calc R U . . .
H14B H 0.3090 0.3209 0.3438 0.051 Uiso 1 1 calc R U . . .
C15 C 0.2450(3) 0.3009(7) 0.2138(3) 0.038(2) Uani 1 1 d . . . . .
H15 H 0.2249 0.2491 0.2195 0.045 Uiso 1 1 calc R U . . .
C16 C 0.2235(3) 0.3485(7) 0.1570(3) 0.035(2) Uani 1 1 d . . . . .
C17 C 0.1775(3) 0.3001(7) 0.1131(3) 0.050(3) Uani 1 1 d . . . . .
H17 H 0.1624 0.2433 0.1233 0.060 Uiso 1 1 calc R U . . .
C18 C 0.1550(3) 0.3353(8) 0.0562(4) 0.052(3) Uani 1 1 d . . . . .
C19 C 0.1785(3) 0.4189(8) 0.0424(3) 0.053(3) Uani 1 1 d . . . . .
H19 H 0.1628 0.4420 0.0028 0.063 Uiso 1 1 calc R U . . .
C20 C 0.2239(3) 0.4708(7) 0.0836(3) 0.043(2) Uani 1 1 d . . . . .
C21 C 0.2460(3) 0.4326(8) 0.1434(3) 0.039(2) Uani 1 1 d . . . . .
C22 C 0.4141(3) 0.7542(8) 0.2551(4) 0.047(3) Uani 1 1 d . . . . .
C23 C 0.3615(3) 0.7717(7) 0.2442(3) 0.053(3) Uani 1 1 d . . . . .
H23A H 0.3634 0.8078 0.2783 0.080 Uiso 1 1 calc R U . . .
H23B H 0.3445 0.7013 0.2379 0.080 Uiso 1 1 calc R U . . .
H23C H 0.3424 0.8175 0.2094 0.080 Uiso 1 1 calc R U . . .
C24 C 0.4388(3) 0.8665(7) 0.2636(4) 0.060(3) Uani 1 1 d . . . . .
H24A H 0.4201 0.9088 0.2275 0.090 Uiso 1 1 calc R U . . .
H24B H 0.4739 0.8574 0.2732 0.090 Uiso 1 1 calc R U . . .
H24C H 0.4383 0.9048 0.2957 0.090 Uiso 1 1 calc R U . . .
C25 C 0.4130(3) 0.7017(8) 0.2013(4) 0.062(3) Uani 1 1 d . . . . .
H25A H 0.3979 0.6291 0.1946 0.093 Uiso 1 1 calc R U . . .
H25B H 0.4476 0.6958 0.2087 0.093 Uiso 1 1 calc R U . . .
H25C H 0.3929 0.7472 0.1667 0.093 Uiso 1 1 calc R U . . .
C26 C 0.5634(3) 0.7013(8) 0.4628(3) 0.053(3) Uani 1 1 d D U . . .
C27 C 0.5489(5) 0.7987(11) 0.4898(5) 0.057(4) Uani 0.7 1 d D U P A 1
H27A H 0.5794 0.8272 0.5240 0.086 Uiso 0.7 1 calc R U P A 1
H27B H 0.5252 0.7732 0.5017 0.086 Uiso 0.7 1 calc R U P A 1
H27C H 0.5329 0.8565 0.4605 0.086 Uiso 0.7 1 calc R U P A 1
C28 C 0.5983(5) 0.7414(14) 0.4440(5) 0.071(5) Uani 0.7 1 d D U P A 1
H28A H 0.5840 0.8066 0.4197 0.107 Uiso 0.7 1 calc R U P A 1
H28B H 0.6031 0.6848 0.4212 0.107 Uiso 0.7 1 calc R U P A 1
H28C H 0.6309 0.7594 0.4785 0.107 Uiso 0.7 1 calc R U P A 1
C29 C 0.5921(5) 0.6167(10) 0.5117(5) 0.062(4) Uani 0.7 1 d D U P A 1
H29A H 0.6031 0.5565 0.4966 0.093 Uiso 0.7 1 calc R U P A 1
H29B H 0.5697 0.5887 0.5250 0.093 Uiso 0.7 1 calc R U P A 1
H29C H 0.6217 0.6512 0.5447 0.093 Uiso 0.7 1 calc R U P A 1
C27' C 0.5626(8) 0.8235(9) 0.4581(9) 0.057(4) Uani 0.3 1 d D U P A 2
H27D H 0.5913 0.8540 0.4936 0.086 Uiso 0.3 1 calc R U P A 2
H27E H 0.5310 0.8515 0.4537 0.086 Uiso 0.3 1 calc R U P A 2
H27F H 0.5650 0.8445 0.4239 0.086 Uiso 0.3 1 calc R U P A 2
C28' C 0.6079(4) 0.656(2) 0.4583(10) 0.071(5) Uani 0.3 1 d D U P A 2
H28D H 0.6088 0.6919 0.4257 0.107 Uiso 0.3 1 calc R U P A 2
H28E H 0.6038 0.5777 0.4514 0.107 Uiso 0.3 1 calc R U P A 2
H28F H 0.6396 0.6710 0.4949 0.107 Uiso 0.3 1 calc R U P A 2
C29' C 0.5697(8) 0.660(2) 0.5194(4) 0.062(4) Uani 0.3 1 d D U P A 2
H29D H 0.5410 0.6838 0.5230 0.093 Uiso 0.3 1 calc R U P A 2
H29E H 0.6011 0.6887 0.5522 0.093 Uiso 0.3 1 calc R U P A 2
H29F H 0.5711 0.5802 0.5198 0.093 Uiso 0.3 1 calc R U P A 2
C30 C 0.1036(4) 0.2884(10) 0.0074(4) 0.079(4) Uani 1 1 d . . . . .
C31 C 0.0837(4) 0.2042(10) 0.0316(5) 0.103(5) Uani 1 1 d . . . . .
H31A H 0.0541 0.1684 -0.0008 0.155 Uiso 1 1 calc R U . . .
H31B H 0.0740 0.2393 0.0576 0.155 Uiso 1 1 calc R U . . .
H31C H 0.1100 0.1499 0.0537 0.155 Uiso 1 1 calc R U . . .
C32 C 0.1124(4) 0.2348(10) -0.0375(5) 0.120(5) Uani 1 1 d . . . . .
H32A H 0.1322 0.1682 -0.0210 0.180 Uiso 1 1 calc R U . . .
H32B H 0.1308 0.2847 -0.0488 0.180 Uiso 1 1 calc R U . . .
H32C H 0.0798 0.2165 -0.0721 0.180 Uiso 1 1 calc R U . . .
C33 C 0.0649(4) 0.3810(9) -0.0190(5) 0.115(5) Uani 1 1 d . . . . .
H33A H 0.0314 0.3506 -0.0458 0.173 Uiso 1 1 calc R U . . .
H33B H 0.0746 0.4307 -0.0405 0.173 Uiso 1 1 calc R U . . .
H33C H 0.0640 0.4208 0.0125 0.173 Uiso 1 1 calc R U . . .
C34 C 0.2484(3) 0.5599(8) 0.0664(3) 0.050(3) Uani 1 1 d . . . . .
C35 C 0.2191(4) 0.5810(8) 0.0003(3) 0.070(3) Uani 1 1 d . . . . .
H35A H 0.2374 0.6344 -0.0094 0.104 Uiso 1 1 calc R U . . .
H35B H 0.1855 0.6093 -0.0115 0.104 Uiso 1 1 calc R U . . .
H35C H 0.2158 0.5128 -0.0206 0.104 Uiso 1 1 calc R U . . .
C36 C 0.2506(3) 0.6677(7) 0.0970(3) 0.059(3) Uani 1 1 d . . . . .
H36A H 0.2721 0.6588 0.1395 0.089 Uiso 1 1 calc R U . . .
H36B H 0.2164 0.6883 0.0875 0.089 Uiso 1 1 calc R U . . .
H36C H 0.2646 0.7247 0.0835 0.089 Uiso 1 1 calc R U . . .
C37 C 0.3013(3) 0.5227(8) 0.0827(3) 0.053(3) Uani 1 1 d . . . . .
H37A H 0.3216 0.5108 0.1251 0.080 Uiso 1 1 calc R U . . .
H37B H 0.3174 0.5788 0.0712 0.080 Uiso 1 1 calc R U . . .
H37C H 0.2991 0.4546 0.0622 0.080 Uiso 1 1 calc R U . . .
O1S O 0.3076(2) 0.1600(6) 0.1498(3) 0.072(2) Uani 1 1 d D . . . .
C1S C 0.3018(4) 0.0635(8) 0.1819(4) 0.065(3) Uani 1 1 d D . . . .
H1S1 H 0.3351 0.0310 0.2094 0.079 Uiso 1 1 calc R U . . .
H1S2 H 0.2852 0.0857 0.2039 0.079 Uiso 1 1 calc R U . . .
C2S C 0.2698(3) -0.0140(8) 0.1346(4) 0.065(3) Uani 1 1 d D . . . .
H2S1 H 0.2518 -0.0643 0.1470 0.078 Uiso 1 1 calc R U . . .
H2S2 H 0.2901 -0.0570 0.1223 0.078 Uiso 1 1 calc R U . . .
C3S C 0.2328(3) 0.0611(8) 0.0855(4) 0.064(3) Uani 1 1 d D . . . .
H3S1 H 0.2049 0.0839 0.0916 0.076 Uiso 1 1 calc R U . . .
H3S2 H 0.2185 0.0254 0.0468 0.076 Uiso 1 1 calc R U . . .
C4S C 0.2676(4) 0.1619(8) 0.0910(4) 0.067(3) Uani 1 1 d D . . . .
H4S1 H 0.2806 0.1536 0.0639 0.081 Uiso 1 1 calc R U . . .
H4S2 H 0.2485 0.2310 0.0820 0.081 Uiso 1 1 calc R U . . .
O1T O 0.466(3) 0.277(5) 0.196(2) 0.196(19) Uani 0.15 1 d D U P B -1
C1T C 0.495(4) 0.236(4) 0.259(3) 0.196(19) Uani 0.15 1 d D U P B -1
H1T1 H 0.4773 0.1730 0.2641 0.235 Uiso 0.15 1 calc R U P B -1
H1T2 H 0.5294 0.2145 0.2700 0.235 Uiso 0.15 1 calc R U P B -1
C2T C 0.495(4) 0.330(6) 0.294(2) 0.196(19) Uani 0.15 1 d D U P B -1
H2T1 H 0.5247 0.3262 0.3347 0.235 Uiso 0.15 1 calc R U P B -1
H2T2 H 0.4638 0.3333 0.2959 0.235 Uiso 0.15 1 calc R U P B -1
C3T C 0.499(5) 0.427(5) 0.261(3) 0.196(19) Uani 0.15 1 d D U P B -1
H3T1 H 0.5347 0.4378 0.2704 0.235 Uiso 0.15 1 calc R U P B -1
H3T2 H 0.4873 0.4947 0.2703 0.235 Uiso 0.15 1 calc R U P B -1
C4T C 0.464(4) 0.392(5) 0.195(2) 0.196(19) Uani 0.15 1 d D U P B -1
H4T1 H 0.4285 0.4176 0.1795 0.235 Uiso 0.15 1 calc R U P B -1
H4T2 H 0.4760 0.4215 0.1695 0.235 Uiso 0.15 1 calc R U P B -1
O1T' O 0.5669(6) 0.336(2) 0.3044(8) 0.116(6) Uani 0.35 1 d D U P C -2
C1T' C 0.5318(11) 0.2402(18) 0.2738(15) 0.117(6) Uani 0.35 1 d D U P C -2
H1T3 H 0.5344 0.2159 0.2399 0.141 Uiso 0.35 1 calc R U P C -2
H1T4 H 0.5402 0.1782 0.3011 0.141 Uiso 0.35 1 calc R U P C -2
C2T' C 0.4805(9) 0.282(2) 0.2544(16) 0.119(6) Uani 0.35 1 d D U P C -2
H2T3 H 0.4719 0.2724 0.2854 0.142 Uiso 0.35 1 calc R U P C -2
H2T4 H 0.4549 0.2441 0.2185 0.142 Uiso 0.35 1 calc R U P C -2
C3T' C 0.4841(8) 0.402(2) 0.2426(16) 0.117(6) Uani 0.35 1 d D U P C -2
H3T3 H 0.4578 0.4453 0.2446 0.140 Uiso 0.35 1 calc R U P C -2
H3T4 H 0.4808 0.4129 0.2039 0.140 Uiso 0.35 1 calc R U P C -2
C4T' C 0.5393(10) 0.4329(17) 0.2946(13) 0.114(6) Uani 0.35 1 d D U P C -2
H4T3 H 0.5540 0.4926 0.2829 0.137 Uiso 0.35 1 calc R U P C -2
H4T4 H 0.5387 0.4552 0.3301 0.137 Uiso 0.35 1 calc R U P C -2

loop_
_atom_site_aniso_label
_atom_site_aniso_U_11
_atom_site_aniso_U_22
_atom_site_aniso_U_33
_atom_site_aniso_U_23
_atom_site_aniso_U_13
_atom_site_aniso_U_12
Cr1 0.0272(7) 0.0319(10) 0.0319(7) -0.0025(7) 0.0044(5) -0.0026(7)
Cl1 0.0412(12) 0.0330(15) 0.0403(12) -0.0030(10) 0.0155(10) -0.0024(11)
N1 0.030(4) 0.029(5) 0.025(3) -0.003(3) 0.005(3) -0.002(4)
N2 0.029(4) 0.036(5) 0.031(4) -0.001(3) 0.008(3) -0.013(4)
O1 0.033(3) 0.029(4) 0.029(3) -0.004(3) 0.006(2) -0.011(3)
O2 0.033(3) 0.024(4) 0.030(3) 0.000(2) 0.001(2) -0.008(3)
O3 0.042(3) 0.036(4) 0.043(3) -0.009(3) 0.021(3) -0.007(3)
C1 0.036(5) 0.029(6) 0.039(5) -0.010(5) 0.018(4) -0.006(5)
C2 0.039(5) 0.046(7) 0.040(5) 0.001(5) 0.013(4) -0.019(5)
C3 0.036(5) 0.048(7) 0.050(5) -0.007(5) 0.022(4) -0.020(5)
C4 0.038(5) 0.045(7) 0.042(5) -0.020(5) 0.018(4) -0.015(5)
C5 0.030(5) 0.047(7) 0.036(5) -0.001(5) 0.010(4) 0.003(5)
C6 0.029(4) 0.034(6) 0.028(5) 0.008(4) 0.003(4) -0.011(4)
C7 0.032(5) 0.050(8) 0.025(4) 0.002(4) 0.002(4) 0.000(5)
C8 0.035(5) 0.023(6) 0.028(4) 0.005(4) 0.007(4) -0.001(5)
C9 0.046(5) 0.029(7) 0.041(5) 0.002(4) 0.007(4) 0.001(5)
C10 0.050(6) 0.026(7) 0.039(5) -0.008(5) -0.003(4) 0.003(6)
C11 0.071(7) 0.027(7) 0.037(5) -0.002(4) 0.003(5) -0.001(6)
C12 0.054(6) 0.018(6) 0.047(5) 0.003(4) 0.017(4) -0.007(5)
C13 0.040(5) 0.021(6) 0.034(5) -0.009(4) 0.006(4) -0.004(5)
C14 0.059(6) 0.023(6) 0.047(5) -0.006(4) 0.027(5) -0.012(5)
C15 0.040(5) 0.018(6) 0.041(5) 0.001(4) 0.011(4) 0.006(4)
C16 0.024(4) 0.018(6) 0.048(5) -0.005(4) 0.008(4) -0.004(4)
C17 0.038(5) 0.027(6) 0.049(6) -0.006(5) -0.004(4) 0.002(5)
C18 0.030(5) 0.034(7) 0.050(6) -0.002(5) -0.012(4) 0.003(5)
C19 0.045(5) 0.047(7) 0.034(5) 0.003(5) -0.003(4) 0.012(6)
C20 0.044(5) 0.029(6) 0.042(5) 0.003(4) 0.012(4) 0.018(5)
C21 0.035(5) 0.040(7) 0.030(4) -0.008(5) 0.007(4) 0.013(5)
C22 0.052(6) 0.039(7) 0.051(6) -0.001(5) 0.027(5) -0.009(5)
C23 0.041(5) 0.043(7) 0.053(5) 0.008(5) 0.008(4) -0.001(5)
C24 0.079(7) 0.037(7) 0.056(6) -0.002(5) 0.029(5) -0.028(6)
C25 0.074(7) 0.048(8) 0.052(6) 0.007(5) 0.023(5) -0.019(6)
C26 0.049(5) 0.054(6) 0.048(5) -0.007(5) 0.018(4) -0.024(5)
C27 0.061(7) 0.056(9) 0.030(7) -0.008(6) 0.005(5) -0.008(7)
C28 0.050(7) 0.100(12) 0.047(7) 0.002(8) 0.013(6) -0.029(8)
C29 0.053(8) 0.078(10) 0.057(7) -0.025(7) 0.030(6) -0.012(7)
C27' 0.061(7) 0.056(9) 0.030(7) -0.008(6) 0.005(5) -0.008(7)
C28' 0.050(7) 0.100(12) 0.047(7) 0.002(8) 0.013(6) -0.029(8)
C29' 0.053(8) 0.078(10) 0.057(7) -0.025(7) 0.030(6) -0.012(7)
C30 0.060(7) 0.049(9) 0.059(7) 0.005(6) -0.021(6) 0.000(7)
C31 0.058(7) 0.063(10) 0.095(9) -0.018(7) -0.028(6) -0.014(7)
C32 0.098(9) 0.103(12) 0.080(8) -0.056(8) -0.011(7) -0.021(9)
C33 0.056(7) 0.075(10) 0.105(9) 0.008(7) -0.039(6) -0.003(7)
C34 0.062(6) 0.040(7) 0.041(5) 0.008(5) 0.021(5) 0.001(6)
C35 0.095(8) 0.065(8) 0.032(5) -0.004(5) 0.020(5) 0.014(7)
C36 0.080(7) 0.042(7) 0.043(5) -0.014(5) 0.021(5) -0.007(6)
C37 0.061(6) 0.059(8) 0.037(5) -0.007(5) 0.023(4) 0.001(6)
O1S 0.071(4) 0.056(6) 0.062(4) -0.011(4) 0.015(4) -0.006(4)
C1S 0.078(7) 0.048(8) 0.040(5) -0.002(5) 0.009(5) -0.003(6)
C2S 0.067(7) 0.057(8) 0.062(6) -0.002(6) 0.025(6) 0.002(6)
C3S 0.060(6) 0.059(8) 0.054(6) -0.007(6) 0.016(5) 0.007(7)
C4S 0.077(7) 0.058(9) 0.052(6) 0.003(6) 0.022(6) 0.026(7)
O1T 0.20(2) 0.20(2) 0.197(19) -0.001(5) 0.101(11) 0.001(6)
C1T 0.20(2) 0.20(2) 0.196(19) -0.001(5) 0.101(11) 0.001(5)
C2T 0.20(2) 0.20(2) 0.196(19) -0.001(5) 0.101(11) 0.001(5)
C3T 0.20(2) 0.20(2) 0.20(2) -0.001(5) 0.101(11) 0.001(5)
C4T 0.20(2) 0.20(2) 0.197(19) -0.001(5) 0.101(11) 0.001(6)
O1T' 0.116(7) 0.113(8) 0.116(7) 0.006(5) 0.058(5) -0.003(5)
C1T' 0.118(7) 0.113(8) 0.116(8) 0.005(5) 0.057(5) -0.004(5)
C2T' 0.119(7) 0.113(8) 0.118(8) 0.005(5) 0.055(5) -0.004(5)
C3T' 0.117(8) 0.113(8) 0.117(8) 0.003(5) 0.057(5) -0.004(5)
C4T' 0.115(8) 0.112(8) 0.115(8) 0.004(5) 0.059(5) -0.003(5)

loop_
_atom_type_symbol
_atom_type_description
_atom_type_scat_dispersion_real
_atom_type_scat_dispersion_imag
_atom_type_scat_source
C C 0.0033 0.0016 'International Tables Vol C Tables 4.2.6.8 and 6.1.1.4'
H H 0.0000 0.0000 'International Tables Vol C Tables 4.2.6.8 and 6.1.1.4'
N N 0.0061 0.0033 'International Tables Vol C Tables 4.2.6.8 and 6.1.1.4'
O O 0.0106 0.0060 'International Tables Vol C Tables 4.2.6.8 and 6.1.1.4'
Cl Cl 0.1484 0.1585 'International Tables Vol C Tables 4.2.6.8 and 6.1.1.4'
Cr Cr 0.3209 0.6236 'International Tables Vol C Tables 4.2.6.8 and 6.1.1.4'

loop_
_geom_angle_atom_site_label_1
_geom_angle_atom_site_label_2
_geom_angle_atom_site_label_3
_geom_angle
O1 Cr1 O2 91.8(2)
O1 Cr1 N2 178.0(2)
O2 Cr1 N2 90.2(2)
O1 Cr1 O3 88.5(2)
O2 Cr1 O3 86.9(2)
N2 Cr1 O3 91.7(2)
O1 Cr1 N1 88.3(2)
O2 Cr1 N1 172.0(3)
N2 Cr1 N1 89.8(3)
O3 Cr1 N1 85.1(2)
O1 Cr1 Cl1 91.91(17)
O2 Cr1 Cl1 95.95(17)
N2 Cr1 Cl1 87.7(2)
O3 Cr1 Cl1 177.13(18)
N1 Cr1 Cl1 92.09(19)
C7 N1 C8 116.5(7)
C7 N1 Cr1 122.0(6)
C8 N1 Cr1 121.1(5)
C15 N2 C14 116.3(7)
C15 N2 Cr1 125.2(6)
C14 N2 Cr1 118.4(5)
C1 O1 Cr1 127.0(5)
C21 O2 Cr1 126.6(5)
O1 C1 C2 120.2(7)
O1 C1 C6 119.8(8)
C2 C1 C6 120.0(7)
C1 C2 C3 117.2(8)
C1 C2 C22 121.8(7)
C3 C2 C22 121.0(8)
C2 C3 C4 123.0(8)
C5 C4 C3 117.9(7)
C5 C4 C26 123.7(8)
C3 C4 C26 118.5(8)
C4 C5 C6 123.3(8)
C7 C6 C5 117.9(7)
C7 C6 C1 123.5(7)
C5 C6 C1 118.6(8)
N1 C7 C6 127.6(7)
C9 C8 C13 118.6(8)
C9 C8 N1 122.4(8)
C13 C8 N1 119.0(8)
C10 C9 C8 121.6(9)
C9 C10 C11 121.3(9)
C10 C11 C12 117.8(9)
C13 C12 C11 121.8(9)
C12 C13 C8 118.7(8)
C12 C13 C14 120.2(8)
C8 C13 C14 121.1(8)
N2 C14 C13 110.3(7)
N2 C15 C16 126.0(8)
C21 C16 C17 121.1(8)
C21 C16 C15 123.7(7)
C17 C16 C15 115.1(8)
C18 C17 C16 120.1(9)
C17 C18 C19 118.6(7)
C17 C18 C30 121.9(10)
C19 C18 C30 119.5(9)
C18 C19 C20 124.3(8)
C19 C20 C21 115.4(9)
C19 C20 C34 122.4(8)
C21 C20 C34 122.1(7)
O2 C21 C16 122.6(7)
O2 C21 C20 116.9(9)
C16 C21 C20 120.4(8)
C23 C22 C2 109.0(7)
C23 C22 C24 107.6(8)
C2 C22 C24 112.6(7)
C23 C22 C25 111.4(7)
C2 C22 C25 109.5(8)
C24 C22 C25 106.6(7)
C29' C26 C27' 114.1(12)
C29' C26 C28' 106.8(12)
C27' C26 C28' 109.2(12)
C28 C26 C29 107.9(9)
C28 C26 C4 111.6(8)
C29' C26 C4 109.6(8)
C27' C26 C4 109.6(8)
C28' C26 C4 107.2(8)
C29 C26 C4 112.1(8)
C28 C26 C27 108.9(10)
C29 C26 C27 107.6(8)
C4 C26 C27 108.7(7)
C32 C30 C31 108.2(10)
C32 C30 C33 112.0(9)
C31 C30 C33 108.5(11)
C32 C30 C18 107.9(10)
C31 C30 C18 111.2(9)
C33 C30 C18 109.1(9)
C20 C34 C37 108.6(8)
C20 C34 C35 111.9(7)
C37 C34 C35 107.1(7)
C20 C34 C36 110.9(7)
C37 C34 C36 110.8(8)
C35 C34 C36 107.5(7)
C4S O1S C1S 110.3(7)
C2S C1S O1S 104.1(7)
C1S C2S C3S 102.6(8)
C2S C3S C4S 102.6(7)
O1S C4S C3S 104.7(7)
C4T O1T C1T 110.8(8)
C2T C1T O1T 104.5(10)
C1T C2T C3T 102.8(10)
C2T C3T C4T 102.2(10)
O1T C4T C3T 104.1(9)
C4T' O1T' C1T' 111.0(8)
C2T' C1T' O1T' 105.1(9)
C1T' C2T' C3T' 103.4(10)
C2T' C3T' C4T' 102.0(9)
O1T' C4T' C3T' 103.5(9)

loop_
_geom_bond_atom_site_label_1
_geom_bond_atom_site_label_2
_geom_bond_distance
Cr1 O1 1.916(5)
Cr1 O2 1.923(5)
Cr1 N2 2.012(6)
Cr1 O3 2.052(5)
Cr1 N1 2.059(6)
Cr1 Cl1 2.299(3)
N1 C7 1.319(9)
N1 C8 1.428(10)
N2 C15 1.296(8)
N2 C14 1.467(9)
O1 C1 1.341(8)
O2 C21 1.345(9)
C1 C2 1.407(11)
C1 C6 1.429(10)
C2 C3 1.412(10)
C2 C22 1.529(11)
C3 C4 1.417(11)
C4 C5 1.329(11)
C4 C26 1.555(10)
C5 C6 1.411(10)
C6 C7 1.398(11)
C8 C9 1.378(11)
C8 C13 1.406(11)
C9 C10 1.359(11)
C10 C11 1.369(12)
C11 C12 1.401(12)
C12 C13 1.379(11)
C13 C14 1.521(11)
C15 C16 1.427(10)
C16 C21 1.388(11)
C16 C17 1.425(10)
C17 C18 1.370(11)
C18 C19 1.407(12)
C18 C30 1.556(12)
C19 C20 1.412(11)
C20 C21 1.449(10)
C20 C34 1.524(12)
C22 C23 1.505(11)
C22 C24 1.535(11)
C22 C25 1.551(11)
C26 C28 1.477(13)
C26 C29' 1.501(9)
C26 C27' 1.505(9)
C26 C28' 1.535(9)
C26 C29 1.542(13)
C26 C27 1.572(13)
C30 C32 1.500(15)
C30 C31 1.501(14)
C30 C33 1.533(13)
C34 C37 1.527(11)
C34 C35 1.532(10)
C34 C36 1.535(11)
O1S C4S 1.410(9)
O1S C1S 1.521(10)
C1S C2S 1.480(11)
C2S C3S 1.526(11)
C3S C4S 1.593(12)
O1T C4T 1.411(10)
O1T C1T 1.520(11)
C1T C2T 1.480(12)
C2T C3T 1.526(12)
C3T C4T 1.595(13)
O1T' C4T' 1.410(10)
O1T' C1T' 1.518(11)
C1T' C2T' 1.478(12)
C2T' C3T' 1.525(12)
C3T' C4T' 1.596(13)

loop_
_geom_torsion_atom_site_label_1
_geom_torsion_atom_site_label_2
_geom_torsion_atom_site_label_3
_geom_torsion_atom_site_label_4
_geom_torsion
Cr1 O1 C1 C2 -147.2(6)
Cr1 O1 C1 C6 35.4(10)
O1 C1 C2 C3 -175.0(7)
C6 C1 C2 C3 2.4(12)
O1 C1 C2 C22 6.5(13)
C6 C1 C2 C22 -176.1(8)
C1 C2 C3 C4 -0.8(13)
C22 C2 C3 C4 177.8(8)
C2 C3 C4 C5 -1.1(13)
C2 C3 C4 C26 177.5(8)
C3 C4 C5 C6 1.4(13)
C26 C4 C5 C6 -177.1(8)
C4 C5 C6 C7 178.9(8)
C4 C5 C6 C1 0.2(13)
O1 C1 C6 C7 -3.4(13)
C2 C1 C6 C7 179.2(8)
O1 C1 C6 C5 175.2(7)
C2 C1 C6 C5 -2.2(12)
C8 N1 C7 C6 170.1(8)
Cr1 N1 C7 C6 -2.6(12)
C5 C6 C7 N1 168.9(8)
C1 C6 C7 N1 -12.5(14)
C7 N1 C8 C9 -39.2(10)
Cr1 N1 C8 C9 133.6(6)
C7 N1 C8 C13 142.1(7)
Cr1 N1 C8 C13 -45.2(9)
C13 C8 C9 C10 -4.4(12)
N1 C8 C9 C10 176.8(7)
C8 C9 C10 C11 4.5(13)
C9 C10 C11 C12 -1.2(12)
C10 C11 C12 C13 -1.9(12)
C11 C12 C13 C8 1.9(12)
C11 C12 C13 C14 -179.5(7)
C9 C8 C13 C12 1.3(11)
N1 C8 C13 C12 -179.9(7)
C9 C8 C13 C14 -177.3(7)
N1 C8 C13 C14 1.5(11)
C15 N2 C14 C13 120.0(8)
Cr1 N2 C14 C13 -63.5(8)
C12 C13 C14 N2 -123.6(8)
C8 C13 C14 N2 55.0(9)
C14 N2 C15 C16 177.5(8)
Cr1 N2 C15 C16 1.2(12)
N2 C15 C16 C21 -6.4(14)
N2 C15 C16 C17 170.9(8)
C21 C16 C17 C18 0.9(13)
C15 C16 C17 C18 -176.5(8)
C16 C17 C18 C19 0.5(13)
C16 C17 C18 C30 -177.4(9)
C17 C18 C19 C20 -0.9(14)
C30 C18 C19 C20 177.1(9)
C18 C19 C20 C21 -0.2(13)
C18 C19 C20 C34 179.1(9)
Cr1 O2 C21 C16 28.7(11)
Cr1 O2 C21 C20 -155.1(5)
C17 C16 C21 O2 174.0(7)
C15 C16 C21 O2 -8.9(13)
C17 C16 C21 C20 -2.1(13)
C15 C16 C21 C20 175.1(7)
C19 C20 C21 O2 -174.6(7)
C34 C20 C21 O2 6.1(12)
C19 C20 C21 C16 1.7(12)
C34 C20 C21 C16 -177.6(8)
C1 C2 C22 C23 60.3(11)
C3 C2 C22 C23 -118.1(9)
C1 C2 C22 C24 179.8(8)
C3 C2 C22 C24 1.3(12)
C1 C2 C22 C25 -61.8(11)
C3 C2 C22 C25 119.7(9)
C5 C4 C26 C28 127.0(11)
C3 C4 C26 C28 -51.4(12)
C5 C4 C26 C29' -33.8(15)
C3 C4 C26 C29' 147.7(13)
C5 C4 C26 C27' -159.7(14)
C3 C4 C26 C27' 21.8(15)
C5 C4 C26 C28' 81.8(15)
C3 C4 C26 C28' -96.6(14)
C5 C4 C26 C29 5.9(12)
C3 C4 C26 C29 -172.6(9)
C5 C4 C26 C27 -112.9(10)
C3 C4 C26 C27 68.6(10)
C17 C18 C30 C32 -118.0(11)
C19 C18 C30 C32 64.2(12)
C17 C18 C30 C31 0.6(15)
C19 C18 C30 C31 -177.3(10)
C17 C18 C30 C33 120.2(11)
C19 C18 C30 C33 -57.7(14)
C19 C20 C34 C37 -120.3(8)
C21 C20 C34 C37 58.9(10)
C19 C20 C34 C35 -2.3(12)
C21 C20 C34 C35 176.9(7)
C19 C20 C34 C36 117.7(9)
C21 C20 C34 C36 -63.0(10)
C4S O1S C1S C2S 22.5(10)
O1S C1S C2S C3S -37.2(10)
C1S C2S C3S C4S 38.0(10)
C1S O1S C4S C3S 1.8(10)
C2S C3S C4S O1S -24.5(10)
C4T O1T C1T C2T 18(4)
O1T C1T C2T C3T -35(3)
C1T C2T C3T C4T 39(2)
C1T O1T C4T C3T 7(4)
C2T C3T C4T O1T -29(3)
C4T' O1T' C1T' C2T' -11(3)
O1T' C1T' C2T' C3T' 31(2)
C1T' C2T' C3T' C4T' -38(2)
C1T' O1T' C4T' C3T' -13(3)
C2T' C3T' C4T' O1T' 32(2)
